data_1560431
loop_
_publ_author_name
'Chang, Tong-Ying'
'Hu, Chun-Li'
'Yan, Dong'
'Mao, Jiang-Gao'

_publ_section_title
;
 (H 3 O)Ca 2 Zn 3.5 (PO 4 ) 4 and Ba 2 Cd 3 (PO 4 ) 2 (HPO 4 ) 2 :
 Syntheses, crystal structures and characterizations of two mixed metal
 phosphates
;
_journal_name_full 'Journal of Solid State Chemistry'
_journal_page_first 19
_journal_page_last 25
_journal_paper_doi 10.1016/j.jssc.2017.04.008
_journal_volume 251
_journal_year 2017
_chemical_formula_sum 'Ca2 H3 O17 P4 Zn3.5'
_chemical_formula_weight 707.86
_space_group_IT_number 114
_space_group_name_Hall 'P -4 2n'
_space_group_name_H-M_alt 'P -4 21 c'
_symmetry_cell_setting tetragonal
_symmetry_space_group_name_H-M 'P -4 21 c'
_atom_sites_solution_hydrogens none
_atom_sites_solution_primary direct
_atom_sites_solution_secondary difmap
_cell_angle_alpha 90.00
_cell_angle_beta 90.00
_cell_angle_gamma 90.00
_cell_formula_units_Z 8
_cell_length_a 16.7319(5)
_cell_length_b 16.7319(5)
_cell_length_c 10.0975(3)
_cell_measurement_reflns_used 12054
_cell_measurement_temperature 293(2)
_cell_measurement_theta_max 29.3970
_cell_measurement_theta_min 3.8200
_cell_volume 2826.86(15)
_computing_structure_refinement 'SHELXL-97 (Sheldrick, 1997)'
_computing_structure_solution 'SHELXS-97 (Sheldrick, 1990)'
_diffrn_ambient_temperature 293(2)
_diffrn_measured_fraction_theta_full 0.997
_diffrn_measured_fraction_theta_max 0.997
_diffrn_measurement_device_type 'SuperNova, Dual, Cu at zero, Atlas'
_diffrn_measurement_method CCD_Profile_fitting
_diffrn_radiation_monochromator graphite
_diffrn_radiation_source 'fine-focus sealed tube'
_diffrn_radiation_type MoK\a
_diffrn_radiation_wavelength 0.71073
_diffrn_reflns_av_R_equivalents 0.0776
_diffrn_reflns_av_sigmaI/netI 0.0378
_diffrn_reflns_limit_h_max 21
_diffrn_reflns_limit_h_min -17
_diffrn_reflns_limit_k_max 21
_diffrn_reflns_limit_k_min -21
_diffrn_reflns_limit_l_max 12
_diffrn_reflns_limit_l_min -12
_diffrn_reflns_number 23654
_diffrn_reflns_theta_full 26.74
_diffrn_reflns_theta_max 26.74
_diffrn_reflns_theta_min 3.39
_exptl_absorpt_coefficient_mu 7.155
_exptl_absorpt_correction_T_max 1.00000
_exptl_absorpt_correction_T_min 0.44284
_exptl_absorpt_correction_type multi-scan
_exptl_crystal_colour Colorless
_exptl_crystal_density_diffrn 3.326
_exptl_crystal_density_method 'not measured'
_exptl_crystal_description rod
_exptl_crystal_F_000 2752
_exptl_crystal_size_max 0.2000
_exptl_crystal_size_mid 0.0300
_exptl_crystal_size_min 0.0300
_refine_diff_density_max 0.668
_refine_diff_density_min -0.663
_refine_diff_density_rms 0.125
_refine_ls_abs_structure_details 'Flack H D (1983), Acta Cryst. A39, 876-881'
_refine_ls_abs_structure_Flack -0.018(12)
_refine_ls_extinction_method none
_refine_ls_goodness_of_fit_ref 1.098
_refine_ls_hydrogen_treatment none
_refine_ls_matrix_type full
_refine_ls_number_parameters 239
_refine_ls_number_reflns 3011
_refine_ls_number_restraints 0
_refine_ls_restrained_S_all 1.098
_refine_ls_R_factor_all 0.0321
_refine_ls_R_factor_gt 0.0291
_refine_ls_shift/su_max 0.002
_refine_ls_shift/su_mean 0.000
_refine_ls_structure_factor_coef Fsqd
_refine_ls_weighting_details 'calc w=1/[\s^2^(Fo^2^)+(0.0320P)^2^+1.9830P] where P=(Fo^2^+2Fc^2^)/3'
_refine_ls_weighting_scheme calc
_refine_ls_wR_factor_gt 0.0686
_refine_ls_wR_factor_ref 0.0708
_reflns_number_gt 2834
_reflns_number_total 3011
_reflns_threshold_expression >2sigma(I)
_cod_data_source_file JSSC-2017-251-19.cif
_cod_data_source_block a
_cod_original_formula_sum ' Ca2 H3 O17 P4 Zn3.50'
_cod_database_code 1560431

loop_
_symmetry_equiv_pos_as_xyz
'x, y, z'
'-x, -y, z'
'y, -x, -z'
'-y, x, -z'
'-x+1/2, y+1/2, -z+1/2'
'x+1/2, -y+1/2, -z+1/2'
'-y+1/2, -x+1/2, z+1/2'
'y+1/2, x+1/2, z+1/2'

loop_
_atom_site_label
_atom_site_type_symbol
_atom_site_fract_x
_atom_site_fract_y
_atom_site_fract_z
_atom_site_U_iso_or_equiv
_atom_site_adp_type
_atom_site_occupancy
_atom_site_symmetry_multiplicity
_atom_site_calc_flag
_atom_site_refinement_flags
_atom_site_disorder_assembly
_atom_site_disorder_group
Ca1 Ca1 0.67413(5) 0.67291(5) 0.87023(9) 0.0131(2) Uani 1 1 d . . .
Ca2 Ca1 0.32877(6) 0.65866(6) 0.60927(9) 0.0139(2) Uani 1 1 d . . .
Zn1 Zn 0.34533(3) 0.81587(3) 0.85865(6) 0.01525(13) Uani 1 1 d . . .
Zn2 Zn 0.51822(3) 0.76436(3) 0.65314(5) 0.01421(13) Uani 1 1 d . . .
Zn3 Zn 0.26891(3) 1.02055(3) 0.64161(6) 0.01378(13) Uani 1 1 d . . .
Zn4 Zn 0.0000 1.0000 1.0000 0.0170(2) Uani 1 4 d S . .
Zn5 Zn 0.5000 0.5000 1.0000 0.0166(2) Uani 1 4 d S . .
P1 P 0.39502(8) 0.90055(8) 0.61905(12) 0.0119(3) Uani 1 1 d . . .
P2 P 0.70592(7) 0.79609(7) 0.61003(13) 0.0106(2) Uani 1 1 d . . .
P3 P 0.17318(7) 0.97557(7) 0.89205(11) 0.0119(3) Uani 1 1 d . . .
P4 P 0.46180(7) 0.67480(7) 0.88493(11) 0.0127(3) Uani 1 1 d . . .
O1 O 0.4727(2) 0.8719(2) 0.6833(3) 0.0169(7) Uani 1 1 d . . .
O2 O 0.3986(2) 0.8886(2) 0.4686(3) 0.0166(8) Uani 1 1 d . . .
O3 O 0.3233(2) 0.8538(2) 0.6794(3) 0.0171(7) Uani 1 1 d . . .
O4 O 0.38289(19) 0.99003(19) 0.6464(3) 0.0184(7) Uani 1 1 d . . .
O5 O 0.71423(19) 0.7908(2) 0.7593(3) 0.0149(7) Uani 1 1 d . . .
O6 O 0.7352(2) 0.87657(19) 0.5545(3) 0.0161(7) Uani 1 1 d . . .
O7 O 0.62081(19) 0.7788(2) 0.5630(3) 0.0163(7) Uani 1 1 d . . .
O8 O 0.75810(19) 0.7325(2) 0.5376(3) 0.0142(7) Uani 1 1 d . . .
O9 O 0.1554(2) 0.9010(2) 0.8162(3) 0.0216(8) Uani 1 1 d . . .
O10 O 0.2077(2) 0.95108(19) 1.0288(3) 0.0163(7) Uani 1 1 d . . .
O11 O 0.2340(2) 1.0315(2) 0.8215(3) 0.0169(8) Uani 1 1 d . . .
O12 O 0.1013(2) 1.0312(2) 0.9154(3) 0.0180(7) Uani 1 1 d . . .
O13 O 0.5388(2) 0.7083(2) 0.8233(3) 0.0182(8) Uani 1 1 d . . .
O14 O 0.4496(2) 0.7087(2) 1.0264(3) 0.0195(8) Uani 1 1 d . . .
O15 O 0.3918(2) 0.7085(2) 0.8016(3) 0.0146(7) Uani 1 1 d . . .
O16 O 0.4580(3) 0.5852(2) 0.8888(3) 0.0283(9) Uani 1 1 d . . .
O1W O 0.5783(3) 0.9305(3) 0.8978(5) 0.0438(12) Uani 1 1 d . . .
H1WA H 0.5643 0.9775 0.9198 0.066 Uiso 1 1 d R . .
H1WB H 0.6264 0.9311 0.8709 0.066 Uiso 1 1 d R . .
H1WC H 0.5743 0.8997 0.9644 0.066 Uiso 1 1 d R . .

loop_
_atom_site_aniso_label
_atom_site_aniso_U_11
_atom_site_aniso_U_22
_atom_site_aniso_U_33
_atom_site_aniso_U_23
_atom_site_aniso_U_13
_atom_site_aniso_U_12
Ca1 0.0152(5) 0.0128(5) 0.0112(4) 0.0001(4) -0.0015(4) 0.0001(4)
Ca2 0.0130(5) 0.0155(5) 0.0132(5) -0.0003(4) -0.0007(4) -0.0020(4)
Zn1 0.0182(3) 0.0163(3) 0.0112(3) 0.0001(2) 0.0005(2) -0.0031(2)
Zn2 0.0132(3) 0.0172(3) 0.0122(3) -0.0011(2) -0.0005(2) 0.0001(2)
Zn3 0.0176(3) 0.0130(3) 0.0108(2) 0.0000(2) 0.0009(2) -0.0004(2)
Zn4 0.0144(3) 0.0144(3) 0.0220(6) 0.000 0.000 0.000
Zn5 0.0150(3) 0.0150(3) 0.0200(5) 0.000 0.000 0.000
P1 0.0132(6) 0.0130(6) 0.0095(7) 0.0003(5) -0.0006(5) -0.0014(5)
P2 0.0124(6) 0.0109(6) 0.0085(6) -0.0003(4) 0.0009(4) -0.0004(4)
P3 0.0137(6) 0.0133(6) 0.0087(6) 0.0001(4) 0.0009(4) -0.0013(5)
P4 0.0147(6) 0.0146(6) 0.0087(6) 0.0001(4) -0.0007(4) -0.0002(5)
O1 0.0179(18) 0.0146(18) 0.0183(17) -0.0032(13) -0.0019(14) 0.0029(14)
O2 0.0176(17) 0.0244(19) 0.0079(18) -0.0033(13) -0.0008(13) -0.0074(16)
O3 0.0138(17) 0.028(2) 0.0098(17) 0.0037(14) 0.0004(13) -0.0023(15)
O4 0.0182(18) 0.0130(17) 0.0240(16) -0.0049(16) -0.0020(15) 0.0019(14)
O5 0.0139(17) 0.0227(19) 0.0082(16) -0.0004(13) 0.0006(13) -0.0021(15)
O6 0.0233(19) 0.0120(17) 0.0128(15) -0.0008(13) 0.0023(14) 0.0024(14)
O7 0.0132(17) 0.0256(19) 0.0101(15) 0.0011(14) 0.0002(13) 0.0026(15)
O8 0.0150(17) 0.0160(17) 0.0116(19) -0.0010(13) 0.0007(12) 0.0033(14)
O9 0.025(2) 0.0202(18) 0.0196(18) -0.0074(14) -0.0010(15) -0.0007(16)
O10 0.0222(18) 0.0143(17) 0.0124(18) 0.0036(14) -0.0031(14) -0.0045(14)
O11 0.0207(19) 0.0209(19) 0.0090(16) 0.0010(13) 0.0002(13) -0.0026(15)
O12 0.0137(18) 0.0184(19) 0.0218(16) 0.0043(14) 0.0015(14) 0.0022(14)
O13 0.0147(18) 0.031(2) 0.0087(17) 0.0013(13) -0.0017(13) 0.0001(15)
O14 0.0143(17) 0.035(2) 0.0093(17) -0.0052(14) 0.0029(13) -0.0063(16)
O15 0.0137(18) 0.0170(18) 0.0131(15) 0.0002(13) -0.0021(13) 0.0021(14)
O16 0.038(3) 0.017(2) 0.030(2) 0.0033(15) -0.0116(17) 0.0013(17)
O1W 0.042(3) 0.047(3) 0.043(3) 0.008(2) 0.008(2) 0.003(2)

loop_
_atom_type_symbol
_atom_type_description
_atom_type_scat_dispersion_real
_atom_type_scat_dispersion_imag
_atom_type_scat_source
O O 0.0106 0.0060 'International Tables Vol C Tables 4.2.6.8 and 6.1.1.4'
H H 0.0000 0.0000 'International Tables Vol C Tables 4.2.6.8 and 6.1.1.4'
P P 0.1023 0.0942 'International Tables Vol C Tables 4.2.6.8 and 6.1.1.4'
Zn Zn 0.2839 1.4301 'International Tables Vol C Tables 4.2.6.8 and 6.1.1.4'
Ca Ca1 0.2262 0.3064 'International Tables Vol C Tables 4.2.6.8 and 6.1.1.4'

loop_
_geom_angle_atom_site_label_1
_geom_angle_atom_site_label_2
_geom_angle_atom_site_label_3
_geom_angle
_geom_angle_site_symmetry_1
_geom_angle_site_symmetry_3
O9 Ca1 O5 95.76(12) 6_566 .
O9 Ca1 O14 85.87(12) 6_566 3_567
O5 Ca1 O14 149.29(13) . 3_567
O9 Ca1 O13 80.77(13) 6_566 .
O5 Ca1 O13 88.17(12) . .
O14 Ca1 O13 122.22(13) 3_567 .
O9 Ca1 O6 152.02(13) 6_566 7_665
O5 Ca1 O6 86.41(12) . 7_665
O14 Ca1 O6 106.28(11) 3_567 7_665
O13 Ca1 O6 71.40(11) . 7_665
O9 Ca1 O8 150.55(13) 6_566 7_665
O5 Ca1 O8 76.40(11) . 7_665
O14 Ca1 O8 87.17(12) 3_567 7_665
O13 Ca1 O8 126.48(12) . 7_665
O6 Ca1 O8 56.94(11) 7_665 7_665
O9 Ca1 O3 83.02(12) 6_566 6_566
O5 Ca1 O3 77.19(11) . 6_566
O14 Ca1 O3 72.56(12) 3_567 6_566
O13 Ca1 O3 156.91(11) . 6_566
O6 Ca1 O3 124.42(11) 7_665 6_566
O8 Ca1 O3 67.60(11) 7_665 6_566
O9 Ca1 P2 173.35(10) 6_566 7_665
O5 Ca1 P2 77.63(9) . 7_665
O14 Ca1 P2 100.18(9) 3_567 7_665
O13 Ca1 P2 98.10(9) . 7_665
O6 Ca1 P2 28.33(8) 7_665 7_665
O8 Ca1 P2 28.84(8) 7_665 7_665
O3 Ca1 P2 96.09(8) 6_566 7_665
O9 Ca1 P4 104.23(9) 6_566 3_567
O5 Ca1 P4 155.62(9) . 3_567
O14 Ca1 P4 24.74(8) 3_567 3_567
O13 Ca1 P4 108.49(9) . 3_567
O6 Ca1 P4 82.45(8) 7_665 3_567
O8 Ca1 P4 79.34(8) 7_665 3_567
O3 Ca1 P4 91.36(8) 6_566 3_567
P2 Ca1 P4 82.36(4) 7_665 3_567
O9 Ca1 P2 73.14(9) 6_566 .
O5 Ca1 P2 22.95(9) . .
O14 Ca1 P2 146.13(9) 3_567 .
O13 Ca1 P2 81.00(8) . .
O6 Ca1 P2 104.53(8) 7_665 .
O8 Ca1 P2 98.12(8) 7_665 .
O3 Ca1 P2 78.62(8) 6_566 .
P2 Ca1 P2 100.22(3) 7_665 .
P4 Ca1 P2 169.84(4) 3_567 .
O9 Ca1 P4 84.35(10) 6_566 .
O5 Ca1 P4 107.20(9) . .
O14 Ca1 P4 103.48(10) 3_567 .
O13 Ca1 P4 19.75(8) . .
O6 Ca1 P4 68.47(8) 7_665 .
O8 Ca1 P4 125.09(8) 7_665 .
O3 Ca1 P4 167.00(9) 6_566 .
P2 Ca1 P4 96.80(4) 7_665 .
P4 Ca1 P4 88.77(4) 3_567 .
P2 Ca1 P4 100.61(4) . .
O9 Ca1 Zn3 62.94(9) 6_566 6_566
O5 Ca1 Zn3 127.44(9) . 6_566
O14 Ca1 Zn3 29.73(8) 3_567 6_566
O13 Ca1 Zn3 129.27(10) . 6_566
O6 Ca1 Zn3 135.18(8) 7_665 6_566
O8 Ca1 Zn3 99.05(8) 7_665 6_566
O3 Ca1 Zn3 54.11(8) 6_566 6_566
P2 Ca1 Zn3 121.72(4) 7_665 6_566
P4 Ca1 Zn3 54.43(3) 3_567 6_566
P2 Ca1 Zn3 116.88(3) . 6_566
P4 Ca1 Zn3 116.66(3) . 6_566
O10 Ca2 O15 76.80(12) 8_454 .
O10 Ca2 O12 81.53(12) 8_454 5_546
O15 Ca2 O12 100.26(11) . 5_546
O10 Ca2 O8 85.30(12) 8_454 4_656
O15 Ca2 O8 116.36(12) . 4_656
O12 Ca2 O8 136.87(11) 5_546 4_656
O10 Ca2 O11 140.15(12) 8_454 5_546
O15 Ca2 O11 105.14(11) . 5_546
O12 Ca2 O11 58.77(11) 5_546 5_546
O8 Ca2 O11 125.23(12) 4_656 5_546
O10 Ca2 O5 137.63(12) 8_454 6_466
O15 Ca2 O5 77.57(11) . 6_466
O12 Ca2 O5 136.21(12) 5_546 6_466
O8 Ca2 O5 76.66(11) 4_656 6_466
O11 Ca2 O5 79.30(11) 5_546 6_466
O10 Ca2 O7 117.38(11) 8_454 4_656
O15 Ca2 O7 162.15(12) . 4_656
O12 Ca2 O7 92.92(11) 5_546 4_656
O8 Ca2 O7 57.85(11) 4_656 4_656
O11 Ca2 O7 71.55(11) 5_546 4_656
O5 Ca2 O7 84.59(11) 6_466 4_656
O10 Ca2 P3 110.92(9) 8_454 5_546
O15 Ca2 P3 111.20(9) . 5_546
O12 Ca2 P3 29.83(8) 5_546 5_546
O8 Ca2 P3 132.15(9) 4_656 5_546
O11 Ca2 P3 30.29(8) 5_546 5_546
O5 Ca2 P3 109.59(9) 6_466 5_546
O7 Ca2 P3 75.18(8) 4_656 5_546
O10 Ca2 P2 104.32(9) 8_454 4_656
O15 Ca2 P2 141.87(9) . 4_656
O12 Ca2 P2 117.73(8) 5_546 4_656
O8 Ca2 P2 29.12(8) 4_656 4_656
O11 Ca2 P2 97.66(9) 5_546 4_656
O5 Ca2 P2 77.16(9) 6_466 4_656
O7 Ca2 P2 28.88(8) 4_656 4_656
P3 Ca2 P2 103.96(4) 5_546 4_656
O10 Ca2 P3 25.42(8) 8_454 8_454
O15 Ca2 P3 100.82(9) . 8_454
O12 Ca2 P3 68.94(8) 5_546 8_454
O8 Ca2 P3 81.91(8) 4_656 8_454
O11 Ca2 P3 124.52(9) 5_546 8_454
O5 Ca2 P3 154.85(9) 6_466 8_454
O7 Ca2 P3 95.10(8) 4_656 8_454
P3 Ca2 P3 94.51(5) 5_546 8_454
P2 Ca2 P3 90.45(4) 4_656 8_454
O10 Ca2 Zn1 85.45(8) 8_454 .
O15 Ca2 Zn1 31.23(8) . .
O12 Ca2 Zn1 131.46(8) 5_546 .
O8 Ca2 Zn1 87.71(8) 4_656 .
O11 Ca2 Zn1 117.20(7) 5_546 .
O5 Ca2 Zn1 56.21(8) 6_466 .
O7 Ca2 Zn1 133.96(8) 4_656 .
P3 Ca2 Zn1 136.39(4) 5_546 .
P2 Ca2 Zn1 110.78(4) 4_656 .
P3 Ca2 Zn1 110.40(3) 8_454 .
O10 Ca2 Zn2 28.11(8) 8_454 .
O15 Ca2 Zn2 48.88(8) . .
O12 Ca2 Zn2 91.11(8) 5_546 .
O8 Ca2 Zn2 96.16(9) 4_656 .
O11 Ca2 Zn2 138.57(9) 5_546 .
O5 Ca2 Zn2 116.11(8) 6_466 .
O7 Ca2 Zn2 143.56(8) 4_656 .
P3 Ca2 Zn2 119.56(4) 5_546 .
P2 Ca2 Zn2 122.65(4) 4_656 .
P3 Ca2 Zn2 53.13(3) 8_454 .
Zn1 Ca2 Zn2 60.156(19) . .
O2 Zn1 O3 111.92(15) 8_455 .
O2 Zn1 O8 105.56(15) 8_455 6_466
O3 Zn1 O8 119.10(14) . 6_466
O2 Zn1 O15 130.95(13) 8_455 .
O3 Zn1 O15 95.54(14) . .
O8 Zn1 O15 94.09(14) 6_466 .
O2 Zn1 P1 91.26(11) 8_455 .
O3 Zn1 P1 29.49(10) . .
O8 Zn1 P1 148.15(10) 6_466 .
O15 Zn1 P1 94.84(9) . .
O2 Zn1 Ca1 93.82(10) 8_455 4_657
O3 Zn1 Ca1 153.40(11) . 4_657
O8 Zn1 Ca1 43.07(9) 6_466 4_657
O15 Zn1 Ca1 70.75(9) . 4_657
P1 Zn1 Ca1 164.38(4) . 4_657
O2 Zn1 Ca2 161.51(11) 8_455 .
O3 Zn1 Ca2 65.22(11) . .
O8 Zn1 Ca2 90.84(10) 6_466 .
O15 Zn1 Ca2 36.89(9) . .
P1 Zn1 Ca2 78.47(3) . .
Ca1 Zn1 Ca2 92.47(2) 4_657 .
O2 Zn1 Ca1 128.32(10) 8_455 6_466
O3 Zn1 Ca1 41.89(10) . 6_466
O8 Zn1 Ca1 77.21(10) 6_466 6_466
O15 Zn1 Ca1 99.45(9) . 6_466
P1 Zn1 Ca1 71.18(3) . 6_466
Ca1 Zn1 Ca1 116.12(3) 4_657 6_466
Ca2 Zn1 Ca1 62.96(2) . 6_466
O10 Zn2 O7 105.55(14) 8_454 .
O10 Zn2 O1 108.79(14) 8_454 .
O7 Zn2 O1 107.30(14) . .
O10 Zn2 O13 115.52(15) 8_454 .
O7 Zn2 O13 107.92(14) . .
O1 Zn2 O13 111.31(14) . .
O10 Zn2 Ca2 34.95(10) 8_454 .
O7 Zn2 Ca2 139.75(10) . .
O1 Zn2 Ca2 97.16(10) . .
O13 Zn2 Ca2 91.55(10) . .
O10 Zn2 Ca1 125.88(11) 8_454 .
O7 Zn2 Ca1 73.20(9) . .
O1 Zn2 Ca1 123.48(10) . .
O13 Zn2 Ca1 34.73(10) . .
Ca2 Zn2 Ca1 118.58(3) . .
O11 Zn3 O6 109.57(14) . 2_675
O11 Zn3 O14 117.89(15) . 8_454
O6 Zn3 O14 104.64(14) 2_675 8_454
O11 Zn3 O4 107.22(15) . .
O6 Zn3 O4 105.99(14) 2_675 .
O14 Zn3 O4 110.93(15) 8_454 .
O11 Zn3 P1 111.09(11) . .
O6 Zn3 P1 127.00(11) 2_675 .
O14 Zn3 P1 84.72(11) 8_454 .
O4 Zn3 P1 29.16(10) . .
O11 Zn3 Ca1 89.04(10) . 6_466
O6 Zn3 Ca1 140.18(10) 2_675 6_466
O14 Zn3 Ca1 37.27(10) 8_454 6_466
O4 Zn3 Ca1 101.15(10) . 6_466
P1 Zn3 Ca1 72.43(3) . 6_466
O11 Zn3 Ca2 34.97(10) . 5_556
O6 Zn3 Ca2 75.15(10) 2_675 5_556
O14 Zn3 Ca2 123.15(12) 8_454 5_556
O4 Zn3 Ca2 123.94(10) . 5_556
P1 Zn3 Ca2 141.53(3) . 5_556
Ca1 Zn3 Ca2 112.33(3) 6_466 5_556
O12 Zn4 O12 128.55(19) 4_667 3_467
O12 Zn4 O12 100.86(8) 4_667 .
O12 Zn4 O12 100.86(8) 3_467 .
O12 Zn4 O12 100.86(8) 4_667 2_575
O12 Zn4 O12 100.86(8) 3_467 2_575
O12 Zn4 O12 128.55(19) . 2_575
O16 Zn5 O16 109.5(2) 3_567 4_657
O16 Zn5 O16 109.47(11) 3_567 2_665
O16 Zn5 O16 109.47(11) 4_657 2_665
O16 Zn5 O16 109.47(11) 3_567 .
O16 Zn5 O16 109.47(11) 4_657 .
O16 Zn5 O16 109.5(2) 2_665 .
O1 P1 O2 110.23(19) . .
O1 P1 O4 110.0(2) . .
O2 P1 O4 108.1(2) . .
O1 P1 O3 109.36(19) . .
O2 P1 O3 110.67(19) . .
O4 P1 O3 108.5(2) . .
O1 P1 Zn3 142.74(14) . .
O2 P1 Zn3 101.26(13) . .
O4 P1 Zn3 38.80(13) . .
O3 P1 Zn3 75.99(14) . .
O1 P1 Zn1 74.87(13) . .
O2 P1 Zn1 140.14(15) . .
O4 P1 Zn1 106.62(14) . .
O3 P1 Zn1 38.13(12) . .
Zn3 P1 Zn1 93.62(4) . .
O5 P2 O7 112.53(19) . .
O5 P2 O6 112.61(19) . .
O7 P2 O6 110.4(2) . .
O5 P2 O8 112.0(2) . .
O7 P2 O8 104.27(18) . .
O6 P2 O8 104.37(18) . .
O5 P2 Ca2 133.15(14) . 3_566
O7 P2 Ca2 54.64(13) . 3_566
O6 P2 Ca2 113.87(13) . 3_566
O8 P2 Ca2 49.98(12) . 3_566
O5 P2 Ca1 134.73(14) . 7_664
O7 P2 Ca1 112.64(13) . 7_664
O6 P2 Ca1 52.10(12) . 7_664
O8 P2 Ca1 52.84(12) . 7_664
Ca2 P2 Ca1 74.32(4) 3_566 7_664
O5 P2 Ca1 37.46(13) . .
O7 P2 Ca1 88.82(13) . .
O6 P2 Ca1 150.07(13) . .
O8 P2 Ca1 92.09(13) . .
Ca2 P2 Ca1 95.89(4) 3_566 .
Ca1 P2 Ca1 141.55(5) 7_664 .
O9 P3 O12 115.3(2) . .
O9 P3 O10 108.06(19) . .
O12 P3 O10 108.31(19) . .
O9 P3 O11 113.46(19) . .
O12 P3 O11 102.6(2) . .
O10 P3 O11 108.84(18) . .
O9 P3 Ca2 146.17(14) . 5_556
O12 P3 Ca2 52.26(13) . 5_556
O10 P3 Ca2 105.77(13) . 5_556
O11 P3 Ca2 53.35(13) . 5_556
O9 P3 Ca2 72.83(13) . 8_455
O12 P3 Ca2 106.88(13) . 8_455
O10 P3 Ca2 40.53(12) . 8_455
O11 P3 Ca2 143.14(14) . 8_455
Ca2 P3 Ca2 138.24(4) 5_556 8_455
O16 P4 O13 114.2(2) . .
O16 P4 O15 110.3(2) . .
O13 P4 O15 106.31(18) . .
O16 P4 O14 109.7(2) . .
O13 P4 O14 110.47(19) . .
O15 P4 O14 105.55(19) . .
O16 P4 Ca1 87.10(17) . 4_657
O13 P4 Ca1 149.93(14) . 4_657
O15 P4 Ca1 83.89(13) . 4_657
O14 P4 Ca1 39.83(13) . 4_657
O16 P4 Ca1 91.95(18) . .
O13 P4 Ca1 31.64(13) . .
O15 P4 Ca1 137.39(14) . .
O14 P4 Ca1 99.95(14) . .
Ca1 P4 Ca1 134.74(4) 4_657 .
P1 O1 Zn2 123.2(2) . .
P1 O2 Zn1 126.5(2) . 8_454
P1 O3 Zn1 112.38(19) . .
P1 O3 Ca1 139.04(19) . 6_466
Zn1 O3 Ca1 107.82(14) . 6_466
P1 O4 Zn3 112.04(18) . .
P2 O5 Ca1 119.59(18) . .
P2 O5 Ca2 125.65(18) . 6_566
Ca1 O5 Ca2 104.49(14) . 6_566
P2 O6 Zn3 126.99(19) . 2_675
P2 O6 Ca1 99.56(15) . 7_664
Zn3 O6 Ca1 130.33(16) 2_675 7_664
P2 O7 Zn2 134.1(2) . .
P2 O7 Ca2 96.48(15) . 3_566
Zn2 O7 Ca2 116.27(16) . 3_566
P2 O8 Zn1 116.47(19) . 6_566
P2 O8 Ca2 100.89(16) . 3_566
Zn1 O8 Ca2 130.72(16) 6_566 3_566
P2 O8 Ca1 98.32(16) . 7_664
Zn1 O8 Ca1 105.43(13) 6_566 7_664
Ca2 O8 Ca1 99.25(12) 3_566 7_664
P3 O9 Ca1 148.3(2) . 6_466
P3 O10 Zn2 127.4(2) . 8_455
P3 O10 Ca2 114.04(17) . 8_455
Zn2 O10 Ca2 116.94(15) 8_455 8_455
P3 O11 Zn3 125.2(2) . .
P3 O11 Ca2 96.36(16) . 5_556
Zn3 O11 Ca2 118.65(15) . 5_556
P3 O12 Zn4 125.4(2) . .
P3 O12 Ca2 97.91(17) . 5_556
Zn4 O12 Ca2 133.41(16) . 5_556
P4 O13 Zn2 112.12(19) . .
P4 O13 Ca1 128.61(19) . .
Zn2 O13 Ca1 116.97(15) . .
P4 O14 Zn3 131.4(2) . 8_455
P4 O14 Ca1 115.43(18) . 4_657
Zn3 O14 Ca1 113.00(15) 8_455 4_657
P4 O15 Zn1 117.12(18) . .
P4 O15 Ca2 130.97(19) . .
Zn1 O15 Ca2 111.88(14) . .
P4 O16 Zn5 137.0(2) . .
H1WA O1W H1WB 109.5 . .
H1WA O1W H1WC 109.5 . .
H1WB O1W H1WC 109.5 . .

loop_
_geom_bond_atom_site_label_1
_geom_bond_atom_site_label_2
_geom_bond_distance
_geom_bond_site_symmetry_2
Ca1 O9 2.274(3) 6_566
Ca1 O5 2.365(3) .
Ca1 O14 2.373(3) 3_567
Ca1 O13 2.387(3) .
Ca1 O6 2.558(3) 7_665
Ca1 O8 2.575(3) 7_665
Ca1 O3 2.585(3) 6_566
Ca1 P2 3.1972(16) 7_665
Ca1 P4 3.3454(14) 3_567
Ca1 P2 3.3814(16) .
Ca1 P4 3.5560(15) .
Ca1 Zn3 3.6064(10) 6_566
Ca2 O10 2.350(3) 8_454
Ca2 O15 2.362(3) .
Ca2 O12 2.446(4) 5_546
Ca2 O8 2.453(3) 4_656
Ca2 O11 2.473(4) 5_546
Ca2 O5 2.480(3) 6_466
Ca2 O7 2.582(3) 4_656
Ca2 P3 3.0637(15) 5_546
Ca2 P2 3.1454(16) 4_656
Ca2 P3 3.3020(15) 8_454
Ca2 Zn1 3.6519(11) .
Ca2 Zn2 3.6567(11) .
Zn1 O2 1.917(3) 8_455
Zn1 O3 1.953(3) .
Zn1 O8 1.970(3) 6_466
Zn1 O15 2.040(3) .
Zn1 P1 2.9243(13) .
Zn1 Ca1 3.6348(11) 4_657
Zn1 Ca1 3.6854(11) 6_466
Zn2 O10 1.933(3) 8_454
Zn2 O7 1.958(3) .
Zn2 O1 1.978(3) .
Zn2 O13 1.987(3) .
Zn3 O11 1.917(3) .
Zn3 O6 1.934(3) 2_675
Zn3 O14 1.943(3) 8_454
Zn3 O4 1.975(3) .
Zn3 P1 2.9217(14) .
Zn3 Ca1 3.6064(10) 6_466
Zn3 Ca2 3.7867(10) 5_556
Zn4 O12 1.968(3) 4_667
Zn4 O12 1.968(3) 3_467
Zn4 O12 1.968(3) .
Zn4 O12 1.968(3) 2_575
Zn5 O16 1.946(4) 3_567
Zn5 O16 1.946(4) 4_657
Zn5 O16 1.946(4) 2_665
Zn5 O16 1.946(4) .
P1 O1 1.529(4) .
P1 O2 1.533(3) .
P1 O4 1.536(3) .
P1 O3 1.557(4) .
P2 O5 1.516(4) .
P2 O7 1.529(3) .
P2 O6 1.539(3) .
P2 O8 1.559(4) .
P2 Ca2 3.1454(16) 3_566
P2 Ca1 3.1972(16) 7_664
P3 O9 1.494(3) .
P3 O12 1.539(3) .
P3 O10 1.552(3) .
P3 O11 1.555(3) .
P3 Ca2 3.0637(15) 5_556
P3 Ca2 3.3020(15) 8_455
P4 O16 1.501(4) .
P4 O13 1.537(4) .
P4 O15 1.548(3) .
P4 O14 1.550(3) .
P4 Ca1 3.3454(14) 4_657
O2 Zn1 1.917(3) 8_454
O3 Ca1 2.585(3) 6_466
O5 Ca2 2.480(3) 6_566
O6 Zn3 1.934(3) 2_675
O6 Ca1 2.558(3) 7_664
O7 Ca2 2.582(3) 3_566
O8 Zn1 1.970(3) 6_566
O8 Ca2 2.453(3) 3_566
O8 Ca1 2.575(3) 7_664
O9 Ca1 2.274(3) 6_466
O10 Zn2 1.933(3) 8_455
O10 Ca2 2.350(3) 8_455
O11 Ca2 2.473(4) 5_556
O12 Ca2 2.446(4) 5_556
O14 Zn3 1.943(3) 8_455
O14 Ca1 2.373(3) 4_657
O1W H1WA 0.8499 .
O1W H1WB 0.8500 .
O1W H1WC 0.8500 .
